data_9011074
loop_
_publ_author_name
'Marsh, R. E.'

_publ_section_title
;
 The centrosymmetric - noncentrosymmetric ambiguity: some more examples
;
_journal_issue 4
_journal_name_full 'Acta Crystallographica, Section A'
_journal_page_first 450
_journal_page_last 455
_journal_paper_doi 10.1107/S0108767393012796
_journal_volume 50
_journal_year 1994
_chemical_compound_source Synthetic
_chemical_formula_sum 'Fe0.24 Ni7.76 P0.63 Si2.37'
_chemical_name_mineral Perryite
_space_group_IT_number 167
_symmetry_space_group_name_Hall '-R 3 2"c'
_symmetry_space_group_name_H-M 'R -3 c :H'
_cell_angle_alpha 90
_cell_angle_beta 90
_cell_angle_gamma 120
_cell_formula_units_Z 12
_cell_length_a 6.6400
_cell_length_b 6.640
_cell_length_c 37.9819
_cell_volume 1450.252
_database_code_amcsd 0009330
_exptl_crystal_density_diffrn 7.625
_cod_original_sg_symbol_H-M 'R -3 c'
_cod_original_formula_sum '(Ni7.76 Fe.24) (Si2.37 P.63)'
_cod_database_code 9011074

loop_
_space_group_symop_operation_xyz
x,y,z
2/3+x,1/3+y,1/3+z
1/3+x,2/3+y,2/3+z
x,x-y,1/2+z
2/3+x,1/3+x-y,5/6+z
1/3+x,2/3+x-y,1/6+z
y,x,1/2-z
2/3+y,1/3+x,5/6-z
1/3+y,2/3+x,1/6-z
-x+y,y,1/2+z
2/3-x+y,1/3+y,5/6+z
1/3-x+y,2/3+y,1/6+z
-x,-x+y,1/2-z
2/3-x,1/3-x+y,5/6-z
1/3-x,2/3-x+y,1/6-z
-y,-x,1/2+z
2/3-y,1/3-x,5/6+z
1/3-y,2/3-x,1/6+z
x-y,-y,1/2-z
2/3+x-y,1/3-y,5/6-z
1/3+x-y,2/3-y,1/6-z
y,-x+y,-z
2/3+y,1/3-x+y,1/3-z
1/3+y,2/3-x+y,2/3-z
-x+y,-x,z
2/3-x+y,1/3-x,1/3+z
1/3-x+y,2/3-x,2/3+z
-x,-y,-z
2/3-x,1/3-y,1/3-z
1/3-x,2/3-y,2/3-z
-y,x-y,z
2/3-y,1/3+x-y,1/3+z
1/3-y,2/3+x-y,2/3+z
x-y,x,-z
2/3+x-y,1/3+x,1/3-z
1/3+x-y,2/3+x,2/3-z

loop_
_atom_site_aniso_label
_atom_site_aniso_U_11
_atom_site_aniso_U_22
_atom_site_aniso_U_33
_atom_site_aniso_U_12
_atom_site_aniso_U_13
_atom_site_aniso_U_23
Ni1 0.00660 0.01140 0.00010 0.00260 0.00050 0.00070
Fe1 0.00660 0.01140 0.00010 0.00260 0.00050 0.00070
Ni2 0.00600 0.00740 -0.00020 0.00260 -0.00110 0.00140
Fe2 0.00600 0.00740 -0.00020 0.00260 -0.00110 0.00140
Ni3 0.00860 0.00860 -0.00030 0.00430 0.00000 0.00000
Fe3 0.00860 0.00860 -0.00030 0.00430 0.00000 0.00000
Ni4 0.00860 0.00860 -0.00040 0.00430 0.00000 0.00000
Fe4 0.00860 0.00860 -0.00040 0.00430 0.00000 0.00000
Si1 0.00790 0.00810 0.00070 0.00400 0.00000 0.00000
P1 0.00790 0.00810 0.00070 0.00400 0.00000 0.00000
Si2 0.00770 0.00770 -0.00260 0.00380 0.00000 0.00000
P2 0.00770 0.00770 -0.00260 0.00380 0.00000 0.00000
Si3 0.00540 0.00540 -0.00410 0.00270 0.00000 0.00000
P3 0.00540 0.00540 -0.00410 0.00270 0.00000 0.00000

loop_
_atom_site_label
_atom_site_fract_x
_atom_site_fract_y
_atom_site_fract_z
_atom_site_occupancy
_atom_site_U_iso_or_equiv
Ni1 0.33167 0.41760 0.05226 0.97000 0.00690
Fe1 0.33167 0.41760 0.05226 0.03000 0.00690
Ni2 0.33764 0.03347 0.01744 0.97000 0.00470
Fe2 0.33764 0.03347 0.01744 0.03000 0.00470
Ni3 0.00000 0.00000 0.21863 0.97000 0.00560
Fe3 0.00000 0.00000 0.21863 0.03000 0.00560
Ni4 0.00000 0.00000 0.05959 0.97000 0.00560
Fe4 0.00000 0.00000 0.05959 0.03000 0.00560
Si1 -0.31572 0.00000 0.25000 0.79000 0.00560
P1 -0.31572 0.00000 0.25000 0.21000 0.00560
Si2 0.00000 0.00000 0.15823 0.79000 0.00430
P2 0.00000 0.00000 0.15823 0.21000 0.00430
Si3 0.00000 0.00000 0.00000 0.79000 0.00220
P3 0.00000 0.00000 0.00000 0.21000 0.00220

loop_
_cod_changelog_entry_id
_cod_changelog_entry_author
_cod_changelog_entry_date
_cod_changelog_entry_text
1 'Vaitkus, Antanas' 2024-01-03T19:00:00+02:00
;
 Corrected atom-site coordinates after consulting the updated version of AMCSD
 entry 0009330. Added the _cell_formula_units_Z data item.
;

loop_
_cod_related_entry_id
_cod_related_entry_database
_cod_related_entry_code
1 AMCSD 0009330
